data_7226021
loop_
_publ_author_name
'Chen, Wenxian'
'Gao, Yi-fen'
'Gao, Pei-Yuan'
'Liu, Qiu-ping'
'Zhuang, Gui-lin'

_publ_section_title
;
 Ionothermal Synthesis, Magnetic Transformation and Hydration-Dehydration
 Properties of Co(II)-based Coordination Polymers
;
_journal_name_full 'RSC Adv.'
_journal_paper_doi 10.1039/C6RA14268K
_journal_year 2016
_chemical_formula_sum 'C14 H15 N3 O6'
_chemical_formula_weight 321.29
_chemical_name_systematic
; 
 ? 
;
_space_group_IT_number 14
_symmetry_cell_setting monoclinic
_symmetry_space_group_name_Hall '-P 2ybc'
_symmetry_space_group_name_H-M 'P 1 21/c 1'
_atom_sites_solution_hydrogens geom
_atom_sites_solution_primary direct
_atom_sites_solution_secondary difmap
_audit_creation_method SHELXL-97
_audit_update_record
;
2016-03-22 deposited with the CCDC.
2016-07-19 downloaded from the CCDC.
;
_cell_angle_alpha 90.00
_cell_angle_beta 107.41(3)
_cell_angle_gamma 90.00
_cell_formula_units_Z 4
_cell_length_a 7.1529(14)
_cell_length_b 15.431(3)
_cell_length_c 14.163(4)
_cell_measurement_temperature 298(2)
_cell_volume 1491.6(6)
_computing_cell_refinement R-AXIS-SPIDER
_computing_data_collection R-AXIS-SPIDER
_computing_data_reduction R-AXIS-SPIDER
_computing_molecular_graphics 'SHELXL-97 (Sheldrick, 1997)'
_computing_publication_material 'SHELXL-97 (Sheldrick, 1997)'
_computing_structure_refinement 'SHELXL-97 (Sheldrick, 1997)'
_computing_structure_solution 'SHELXS-97 (Sheldrick, 1990)'
_diffrn_ambient_temperature 298(2)
_diffrn_measured_fraction_theta_full 0.992
_diffrn_measured_fraction_theta_max 0.992
_diffrn_measurement_device_type 'Rigaku RAXIS-CS Imaging Plate'
_diffrn_measurement_method \w
_diffrn_radiation_monochromator graphite
_diffrn_radiation_source 'fine-focus sealed tube'
_diffrn_radiation_type MoK\a
_diffrn_radiation_wavelength 0.71073
_diffrn_reflns_av_R_equivalents 0.0767
_diffrn_reflns_av_sigmaI/netI 0.0722
_diffrn_reflns_limit_h_max 8
_diffrn_reflns_limit_h_min -8
_diffrn_reflns_limit_k_max 18
_diffrn_reflns_limit_k_min -18
_diffrn_reflns_limit_l_max 16
_diffrn_reflns_limit_l_min -16
_diffrn_reflns_number 10836
_diffrn_reflns_theta_full 25.00
_diffrn_reflns_theta_max 25.00
_diffrn_reflns_theta_min 2.98
_exptl_absorpt_coefficient_mu 0.114
_exptl_absorpt_correction_T_max 0.9776
_exptl_absorpt_correction_T_min 0.9721
_exptl_absorpt_correction_type analytical
_exptl_absorpt_process_details Tompa_analytical
_exptl_crystal_colour colorless
_exptl_crystal_density_diffrn 1.431
_exptl_crystal_density_method 'not measured'
_exptl_crystal_description Column
_exptl_crystal_F_000 672
_exptl_crystal_size_max 0.25
_exptl_crystal_size_mid 0.20
_exptl_crystal_size_min 0.20
_refine_diff_density_max 0.418
_refine_diff_density_min -0.387
_refine_diff_density_rms 0.089
_refine_ls_extinction_coef 0.008(4)
_refine_ls_extinction_expression Fc^*^=kFc[1+0.001xFc^2^\l^3^/sin(2\q)]^-1/4^
_refine_ls_extinction_method SHELXL
_refine_ls_goodness_of_fit_ref 1.086
_refine_ls_matrix_type full
_refine_ls_number_parameters 225
_refine_ls_number_reflns 2605
_refine_ls_number_restraints 0
_refine_ls_restrained_S_all 1.086
_refine_ls_R_factor_all 0.1467
_refine_ls_R_factor_gt 0.0949
_refine_ls_shift/su_max 0.032
_refine_ls_shift/su_mean 0.003
_refine_ls_structure_factor_coef Fsqd
_refine_ls_weighting_details 'calc w=1/[\s^2^(Fo^2^)+(0.1644P)^2^+0.2568P] where P=(Fo^2^+2Fc^2^)/3'
_refine_ls_weighting_scheme calc
_refine_ls_wR_factor_gt 0.2659
_refine_ls_wR_factor_ref 0.3028
_reflns_number_gt 1402
_reflns_number_total 2605
_reflns_threshold_expression >2sigma(I)
_cod_data_source_file c6ra14268k2.cif
_cod_data_source_block compound4
_cod_depositor_comments
;
The following automatic conversions were performed:

'_symmetry_cell_setting' value 'Monoclinic' changed to 'monoclinic'
according to
/usr/data/users/saulius/crontab/automatic-downloads/rss-feeds/RSC/lib/dictionaries/cif_core.dic
dictionary named 'cif_core.dic' version 2.4.2 from 2011-04-26.

Automatic conversion script
Id: cif_fix_values 4268 2015-11-12 08:31:59Z antanas 
;
_cod_original_sg_symbol_H-M P2(1)/c
_cod_database_code 7226021

loop_
_symmetry_equiv_pos_as_xyz
'x, y, z'
'-x, y+1/2, -z+1/2'
'-x, -y, -z'
'x, -y-1/2, z-1/2'

loop_
_atom_site_label
_atom_site_type_symbol
_atom_site_fract_x
_atom_site_fract_y
_atom_site_fract_z
_atom_site_U_iso_or_equiv
_atom_site_adp_type
_atom_site_occupancy
_atom_site_symmetry_multiplicity
_atom_site_calc_flag
_atom_site_refinement_flags
O1 O 0.8204(5) -0.4084(2) 0.8057(2) 0.0641(11) Uani 1 1 d .
O2 O 0.8031(7) -0.2855(3) 0.7243(3) 0.0787(13) Uani 1 1 d .
O3 O 0.7086(7) -0.6780(3) 0.6158(4) 0.0868(14) Uani 1 1 d .
O4 O 0.7113(7) -0.6796(3) 0.4656(4) 0.0921(15) Uani 1 1 d .
O5 O 0.7394(7) -0.4103(3) 0.2895(3) 0.0752(12) Uani 1 1 d .
O6 O 0.8062(6) -0.2884(2) 0.3774(3) 0.0719(12) Uani 1 1 d .
N1 N 0.7697(7) -0.3697(4) 0.3672(3) 0.0704(14) Uani 1 1 d .
C1 C 0.8036(7) -0.3671(3) 0.7297(3) 0.0476(12) Uani 1 1 d .
C2 C 0.7827(6) -0.4146(3) 0.6342(3) 0.0451(11) Uani 1 1 d .
C3 C 0.7828(7) -0.3714(4) 0.5472(3) 0.0444(12) Uani 1 1 d .
C4 C 0.7652(6) -0.4156(3) 0.4610(3) 0.0438(11) Uani 1 1 d .
C5 C 0.7452(6) -0.5050(3) 0.4588(3) 0.0479(12) Uani 1 1 d .
H5A H 0.7321 -0.5357 0.4007 0.057 Uiso 1 1 calc R
C6 C 0.7454(6) -0.5471(3) 0.5444(3) 0.0468(12) Uani 1 1 d .
C7 C 0.7658(6) -0.5038(3) 0.6325(4) 0.0486(12) Uani 1 1 d .
C8 C 0.7220(7) -0.6414(3) 0.5418(4) 0.0447(11) Uani 1 1 d .
N2 N 0.6211(6) -0.8787(3) 0.6023(3) 0.0532(11) Uani 1 1 d .
N3 N 0.6415(6) -0.8796(3) 0.4535(3) 0.0541(11) Uani 1 1 d .
C9 C 0.6768(9) -0.8758(5) 0.7112(4) 0.0783(18) Uani 1 1 d .
H9A H 0.8168 -0.8788 0.7378 0.117 Uiso 1 1 calc R
H9B H 0.6188 -0.9239 0.7349 0.117 Uiso 1 1 calc R
H9C H 0.6310 -0.8226 0.7317 0.117 Uiso 1 1 calc R
C10 C 0.4344(9) -0.8757(4) 0.5391(4) 0.0679(16) Uani 1 1 d .
C11 C 0.4473(7) -0.8767(4) 0.4466(4) 0.0630(15) Uani 1 1 d .
H11A H 0.3431 -0.8756 0.3885 0.076 Uiso 1 1 calc R
C12 C 0.7453(8) -0.8805(3) 0.5492(4) 0.0560(13) Uani 1 1 d .
C13 C 0.7173(8) -0.8771(5) 0.3673(4) 0.0798(19) Uani 1 1 d .
H13A H 0.6788 -0.9301 0.3297 0.096 Uiso 1 1 calc R
H13B H 0.6554 -0.8293 0.3250 0.096 Uiso 1 1 calc R
C14 C 0.9252(9) -0.8678(5) 0.3907(5) 0.095(2) Uani 1 1 d .
H14A H 0.9613 -0.8661 0.3307 0.143 Uiso 1 1 calc R
H14B H 0.9885 -0.9160 0.4304 0.143 Uiso 1 1 calc R
H14C H 0.9653 -0.8149 0.4269 0.143 Uiso 1 1 calc R
H1A H 0.768(7) -0.533(3) 0.694(4) 0.056(14) Uiso 1 1 d .
H3A H 0.795(6) -0.321(3) 0.542(3) 0.041(13) Uiso 1 1 d .
H4A H 0.300(12) -0.879(5) 0.557(5) 0.13(3) Uiso 1 1 d .
H12A H 0.905(8) -0.880(3) 0.585(4) 0.070(15) Uiso 1 1 d .

loop_
_atom_site_aniso_label
_atom_site_aniso_U_11
_atom_site_aniso_U_22
_atom_site_aniso_U_33
_atom_site_aniso_U_23
_atom_site_aniso_U_13
_atom_site_aniso_U_12
O1 0.096(3) 0.066(2) 0.035(2) 0.0026(17) 0.0258(17) 0.0038(19)
O2 0.146(4) 0.054(3) 0.042(2) -0.0079(17) 0.036(2) -0.001(2)
O3 0.121(3) 0.050(2) 0.092(3) 0.006(2) 0.036(3) -0.001(2)
O4 0.135(4) 0.050(2) 0.091(4) -0.013(2) 0.034(3) -0.006(2)
O5 0.126(3) 0.064(3) 0.033(2) -0.0046(17) 0.021(2) 0.003(2)
O6 0.131(3) 0.044(2) 0.048(2) -0.0009(16) 0.037(2) -0.009(2)
N1 0.078(3) 0.085(4) 0.048(3) 0.005(2) 0.018(2) 0.010(2)
C1 0.061(3) 0.047(3) 0.037(3) -0.002(2) 0.018(2) -0.001(2)
C2 0.054(3) 0.051(3) 0.033(2) -0.0005(19) 0.0164(19) 0.000(2)
C3 0.053(3) 0.039(3) 0.039(3) 0.000(2) 0.011(2) -0.004(2)
C4 0.049(2) 0.051(3) 0.032(2) 0.0028(19) 0.0131(18) 0.0012(19)
C5 0.055(3) 0.046(3) 0.041(3) -0.005(2) 0.012(2) 0.003(2)
C6 0.052(3) 0.040(3) 0.048(3) 0.002(2) 0.014(2) 0.0011(19)
C7 0.055(3) 0.053(3) 0.039(3) 0.005(2) 0.015(2) 0.001(2)
C8 0.060(3) 0.029(2) 0.044(3) -0.001(2) 0.015(2) -0.0028(19)
N2 0.067(3) 0.055(3) 0.039(2) 0.0025(18) 0.0176(19) -0.0002(19)
N3 0.066(3) 0.060(3) 0.039(2) -0.0057(18) 0.0198(19) -0.0047(19)
C9 0.092(4) 0.104(5) 0.039(3) 0.010(3) 0.019(3) -0.002(3)
C10 0.062(3) 0.090(4) 0.053(3) 0.003(3) 0.019(3) 0.002(3)
C11 0.051(3) 0.095(4) 0.042(3) -0.003(3) 0.012(2) -0.001(3)
C12 0.067(3) 0.052(3) 0.050(3) -0.001(2) 0.020(3) 0.001(2)
C13 0.071(4) 0.124(6) 0.052(4) -0.020(3) 0.032(3) -0.013(3)
C14 0.082(4) 0.139(7) 0.076(5) -0.022(4) 0.040(3) -0.022(4)

loop_
_atom_type_symbol
_atom_type_description
_atom_type_scat_dispersion_real
_atom_type_scat_dispersion_imag
_atom_type_scat_source
C C 0.0033 0.0016 'International Tables Vol C Tables 4.2.6.8 and 6.1.1.4'
N N 0.0061 0.0033 'International Tables Vol C Tables 4.2.6.8 and 6.1.1.4'
O O 0.0106 0.0060 'International Tables Vol C Tables 4.2.6.8 and 6.1.1.4'
H H 0.0000 0.0000 'International Tables Vol C Tables 4.2.6.8 and 6.1.1.4'

loop_
_geom_angle_atom_site_label_1
_geom_angle_atom_site_label_2
_geom_angle_atom_site_label_3
_geom_angle
O5 N1 O6 125.2(5)
O5 N1 C4 120.3(5)
O6 N1 C4 114.6(4)
O1 C1 O2 124.7(4)
O1 C1 C2 119.5(5)
O2 C1 C2 115.7(4)
C7 C2 C3 118.9(4)
C7 C2 C1 119.0(4)
C3 C2 C1 122.1(4)
C4 C3 C2 121.4(5)
C4 C3 H3A 113(3)
C2 C3 H3A 125(3)
C3 C4 C5 119.8(4)
C3 C4 N1 121.9(5)
C5 C4 N1 118.3(4)
C6 C5 C4 118.5(4)
C6 C5 H5A 120.7
C4 C5 H5A 120.7
C5 C6 C7 122.6(5)
C5 C6 C8 118.6(4)
C7 C6 C8 118.9(4)
C2 C7 C6 118.8(4)
C2 C7 H1A 117(3)
C6 C7 H1A 124(3)
O4 C8 O3 122.8(5)
O4 C8 C6 118.8(5)
O3 C8 C6 118.4(5)
C12 N2 C10 108.6(5)
C12 N2 C9 125.3(5)
C10 N2 C9 126.1(5)
C12 N3 C11 108.6(4)
C12 N3 C13 127.5(5)
C11 N3 C13 123.9(4)
N2 C9 H9A 109.5
N2 C9 H9B 109.5
H9A C9 H9B 109.5
N2 C9 H9C 109.5
H9A C9 H9C 109.5
H9B C9 H9C 109.5
C11 C10 N2 107.5(5)
C11 C10 H4A 124(4)
N2 C10 H4A 128(4)
C10 C11 N3 107.2(4)
C10 C11 H11A 126.4
N3 C11 H11A 126.4
N2 C12 N3 108.2(5)
N2 C12 H12A 121(3)
N3 C12 H12A 131(3)
C14 C13 N3 115.1(5)
C14 C13 H13A 108.5
N3 C13 H13A 108.5
C14 C13 H13B 108.5
N3 C13 H13B 108.5
H13A C13 H13B 107.5
C13 C14 H14A 109.5
C13 C14 H14B 109.5
H14A C14 H14B 109.5
C13 C14 H14C 109.5
H14A C14 H14C 109.5
H14B C14 H14C 109.5

loop_
_geom_bond_atom_site_label_1
_geom_bond_atom_site_label_2
_geom_bond_distance
O1 C1 1.226(6)
O2 C1 1.261(6)
O3 C8 1.220(6)
O4 C8 1.212(6)
O5 N1 1.228(6)
O6 N1 1.281(6)
N1 C4 1.514(6)
C1 C2 1.507(6)
C2 C7 1.381(7)
C2 C3 1.401(6)
C3 C4 1.371(6)
C3 H3A 0.79(5)
C4 C5 1.386(7)
C5 C6 1.376(6)
C5 H5A 0.9300
C6 C7 1.384(7)
C6 C8 1.464(6)
C7 H1A 0.98(5)
N2 C12 1.325(7)
N2 C10 1.368(7)
N2 C9 1.474(6)
N3 C12 1.336(6)
N3 C11 1.364(6)
N3 C13 1.478(6)
C9 H9A 0.9600
C9 H9B 0.9600
C9 H9C 0.9600
C10 C11 1.341(7)
C10 H4A 1.07(8)
C11 H11A 0.9300
C12 H12A 1.10(5)
C13 C14 1.431(8)
C13 H13A 0.9700
C13 H13B 0.9700
C14 H14A 0.9600
C14 H14B 0.9600
C14 H14C 0.9600

loop_
_geom_torsion_atom_site_label_1
_geom_torsion_atom_site_label_2
_geom_torsion_atom_site_label_3
_geom_torsion_atom_site_label_4
_geom_torsion
O1 C1 C2 C7 5.6(7)
O2 C1 C2 C7 -174.7(4)
O1 C1 C2 C3 -173.5(4)
O2 C1 C2 C3 6.3(7)
C7 C2 C3 C4 0.4(7)
C1 C2 C3 C4 179.5(4)
C2 C3 C4 C5 0.5(7)
C2 C3 C4 N1 -178.6(4)
O5 N1 C4 C3 -174.7(4)
O6 N1 C4 C3 5.2(6)
O5 N1 C4 C5 6.2(7)
O6 N1 C4 C5 -174.0(4)
C3 C4 C5 C6 -0.6(6)
N1 C4 C5 C6 178.6(4)
C4 C5 C6 C7 -0.4(7)
C4 C5 C6 C8 179.3(4)
C3 C2 C7 C6 -1.3(7)
C1 C2 C7 C6 179.6(4)
C5 C6 C7 C2 1.3(7)
C8 C6 C7 C2 -178.3(4)
C5 C6 C8 O4 3.0(7)
C7 C6 C8 O4 -177.4(5)
C5 C6 C8 O3 -175.0(4)
C7 C6 C8 O3 4.7(7)
C12 N2 C10 C11 0.7(6)
C9 N2 C10 C11 177.7(5)
N2 C10 C11 N3 -0.5(7)
C12 N3 C11 C10 0.1(6)
C13 N3 C11 C10 -176.9(5)
C10 N2 C12 N3 -0.7(6)
C9 N2 C12 N3 -177.6(5)
C11 N3 C12 N2 0.4(6)
C13 N3 C12 N2 177.1(5)
C12 N3 C13 C14 -5.3(9)
C11 N3 C13 C14 171.0(6)
